data_1572823
loop_
_publ_author_name
'Zhou, Huayi'
'Wang, Runze'
'Sun, Mizhen'
'Zhou, Yannan'
'Zhang, Li'
'Song, Jingru'
'Sun, Qikun'
'Zhang, Shi-Tong'
'Yang, Wenjun'
'Xue, Shanfeng'

_publ_section_title
;
 Highly efficient pure organic near-ultraviolet (NUV) electro-fluorescent
 materials with high electron mobility and improved hole mobility.
;
_journal_issue 44
_journal_name_full 'Chemical science'
_journal_page_first 18601
_journal_page_last 18607
_journal_paper_doi 10.1039/d4sc05625f
_journal_volume 15
_journal_year 2024
_chemical_formula_sum 'C58 H50 N4 O'
_chemical_formula_weight 819.02
_space_group_IT_number 2
_space_group_name_Hall '-P 1'
_space_group_name_H-M_alt 'P -1'
_symmetry_cell_setting triclinic
_symmetry_space_group_name_H-M 'P -1'
_atom_sites_solution_hydrogens geom
_atom_sites_solution_primary direct
_atom_sites_solution_secondary difmap
_audit_block_doi 10.5517/ccdc.csd.cc2c1tgq
_audit_creation_method SHELXL-97
_audit_update_record
;
2022-06-02 deposited with the CCDC.	2024-10-09 downloaded from the CCDC.
;
_cell_angle_alpha 79.983(7)
_cell_angle_beta 82.962(10)
_cell_angle_gamma 71.165(15)
_cell_formula_units_Z 2
_cell_length_a 10.3152(19)
_cell_length_b 12.2542(16)
_cell_length_c 20.6868(14)
_cell_measurement_reflns_used 1256
_cell_measurement_temperature 296(2)
_cell_measurement_theta_max 19.61
_cell_measurement_theta_min 2.16
_cell_volume 2431.0(6)
_computing_cell_refinement 'Bruker SAINT'
_computing_data_collection 'Bruker APEX2'
_computing_data_reduction 'Bruker SAINT'
_computing_molecular_graphics 'Bruker SHELXTL'
_computing_publication_material 'Bruker SHELXTL'
_computing_structure_refinement 'SHELXL-97 (Sheldrick, 2008)'
_computing_structure_solution 'SHELXS-97 (Sheldrick, 2008)'
_diffrn_ambient_temperature 296(2)
_diffrn_measured_fraction_theta_full 0.970
_diffrn_measured_fraction_theta_max 0.970
_diffrn_measurement_device_type 'Bruker APEX-II CCD'
_diffrn_measurement_method '\f and \w scans'
_diffrn_radiation_monochromator graphite
_diffrn_radiation_source 'fine-focus sealed tube'
_diffrn_radiation_type MoK\a
_diffrn_radiation_wavelength 0.71073
_diffrn_reflns_av_R_equivalents 0.0523
_diffrn_reflns_av_sigmaI/netI 0.2159
_diffrn_reflns_limit_h_max 8
_diffrn_reflns_limit_h_min -12
_diffrn_reflns_limit_k_max 14
_diffrn_reflns_limit_k_min -14
_diffrn_reflns_limit_l_max 16
_diffrn_reflns_limit_l_min -24
_diffrn_reflns_number 11630
_diffrn_reflns_theta_full 25.00
_diffrn_reflns_theta_max 25.00
_diffrn_reflns_theta_min 2.16
_exptl_absorpt_coefficient_mu 0.067
_exptl_absorpt_correction_T_max 0.9881
_exptl_absorpt_correction_T_min 0.9829
_exptl_absorpt_correction_type multi-scan
_exptl_absorpt_process_details SADABS
_exptl_crystal_colour yellow
_exptl_crystal_density_diffrn 1.119
_exptl_crystal_density_method 'not measured'
_exptl_crystal_description block
_exptl_crystal_F_000 868
_exptl_crystal_size_max 0.26
_exptl_crystal_size_mid 0.22
_exptl_crystal_size_min 0.18
_refine_diff_density_max 0.680
_refine_diff_density_min -0.268
_refine_diff_density_rms 0.068
_refine_ls_extinction_coef 0.008(3)
_refine_ls_extinction_expression Fc^*^=kFc[1+0.001xFc^2^\l^3^/sin(2\q)]^-1/4^
_refine_ls_extinction_method SHELXL
_refine_ls_goodness_of_fit_ref 1.062
_refine_ls_hydrogen_treatment constr
_refine_ls_matrix_type full
_refine_ls_number_parameters 571
_refine_ls_number_reflns 8314
_refine_ls_number_restraints 6
_refine_ls_restrained_S_all 1.064
_refine_ls_R_factor_all 0.2219
_refine_ls_R_factor_gt 0.1170
_refine_ls_shift/su_max 0.000
_refine_ls_shift/su_mean 0.000
_refine_ls_structure_factor_coef Fsqd
_refine_ls_weighting_details 'calc w=1/[\s^2^(Fo^2^)+(0.0001P)^2^+0.2000P] where P=(Fo^2^+2Fc^2^)/3'
_refine_ls_weighting_scheme calc
_refine_ls_wR_factor_gt 0.2692
_refine_ls_wR_factor_ref 0.3146
_reflns_number_gt 3294
_reflns_number_total 8314
_reflns_threshold_expression >2sigma(I)
_cod_data_source_file d4sc05625f2.cif
_cod_data_source_block a
_cod_depositor_comments
;
The following automatic conversions were performed:

data item '_exptl_absorpt_correction_type' value 'Multi-scan' was
changed to 'multi-scan' in accordance with the
/home/data/users/saulius/crontab/automatic-downloads/rss-feeds/RSC/lib/dictionaries/cif_core.dic
dictionary named 'cif_core.dic' version 2.4.2 last updated on
2011-04-26.

data item '_symmetry_cell_setting' value 'Triclinic' was changed to
'triclinic' in accordance with the
/home/data/users/saulius/crontab/automatic-downloads/rss-feeds/RSC/lib/dictionaries/cif_core.dic
dictionary named 'cif_core.dic' version 2.4.2 last updated on
2011-04-26.

Automatic conversion script
Id: cif_fix_values 8170 2020-07-09 18:12:32Z antanas 

 Adding full bibliography for 1572823--1572824.cif.
;
_cod_original_sg_symbol_H-M 'P-1   '
_cod_database_code 1572823

loop_
_symmetry_equiv_pos_as_xyz
'x, y, z'
'-x, -y, -z'

loop_
_atom_site_label
_atom_site_type_symbol
_atom_site_fract_x
_atom_site_fract_y
_atom_site_fract_z
_atom_site_U_iso_or_equiv
_atom_site_adp_type
_atom_site_occupancy
_atom_site_symmetry_multiplicity
_atom_site_calc_flag
_atom_site_refinement_flags
_atom_site_disorder_assembly
_atom_site_disorder_group
N1 N 0.8844(4) -0.6024(3) 0.4567(2) 0.0677(12) Uani 1 1 d . . .
N2 N 0.6076(4) 0.9951(3) 0.0972(2) 0.0594(11) Uani 1 1 d . . .
N3 N 0.4101(5) 1.1269(4) 0.0741(2) 0.0791(14) Uani 1 1 d . . .
N4 N 0.3847(4) 1.0215(4) 0.0975(2) 0.0764(13) Uani 1 1 d . . .
C1 C 0.8263(5) -0.6444(4) 0.5183(3) 0.0726(16) Uani 1 1 d . . .
C2 C 0.7244(6) -0.5851(5) 0.5602(3) 0.0831(17) Uani 1 1 d . . .
H2A H 0.6769 -0.5067 0.5487 0.100 Uiso 1 1 calc R . .
C3 C 0.6942(6) -0.6468(6) 0.6208(4) 0.097(2) Uani 1 1 d . . .
H3A H 0.6276 -0.6083 0.6507 0.116 Uiso 1 1 calc R . .
C4 C 0.7641(7) -0.7670(6) 0.6371(4) 0.093(2) Uani 1 1 d . . .
H4A H 0.7412 -0.8074 0.6769 0.111 Uiso 1 1 calc R . .
C5 C 0.8658(7) -0.8242(6) 0.5943(4) 0.0872(19) Uani 1 1 d . . .
H5A H 0.9116 -0.9030 0.6057 0.105 Uiso 1 1 calc R . .
C6 C 0.9017(5) -0.7660(5) 0.5340(3) 0.0693(15) Uani 1 1 d . . .
C7 C 1.0093(6) -0.7962(5) 0.4826(3) 0.0709(15) Uani 1 1 d . . .
C8 C 1.1155(6) -0.8979(5) 0.4704(3) 0.0770(16) Uani 1 1 d . . .
H8A H 1.1260 -0.9662 0.4999 0.092 Uiso 1 1 calc R . .
C9 C 1.2038(6) -0.8967(5) 0.4149(4) 0.097(2) Uani 1 1 d . . .
H9A H 1.2727 -0.9646 0.4065 0.117 Uiso 1 1 calc R . .
C10 C 1.1901(6) -0.7946(6) 0.3717(3) 0.0919(19) Uani 1 1 d . . .
H10A H 1.2530 -0.7953 0.3354 0.110 Uiso 1 1 calc R . .
C11 C 1.0868(6) -0.6908(5) 0.3799(3) 0.0809(17) Uani 1 1 d . . .
H11A H 1.0791 -0.6234 0.3499 0.097 Uiso 1 1 calc R . .
C12 C 0.9949(5) -0.6929(4) 0.4355(3) 0.0681(15) Uani 1 1 d . . .
C13 C 0.8332(5) -0.4860(4) 0.4248(3) 0.0684(15) Uani 1 1 d . . .
C14 C 0.6986(7) -0.4421(5) 0.4044(4) 0.112(2) Uani 1 1 d . . .
H14A H 0.6423 -0.4896 0.4116 0.134 Uiso 1 1 calc R . .
C15 C 0.6494(6) -0.3279(5) 0.3734(4) 0.104(2) Uani 1 1 d . . .
H15A H 0.5605 -0.3007 0.3598 0.125 Uiso 1 1 calc R . .
C16 C 0.7278(5) -0.2542(4) 0.3623(3) 0.0674(15) Uani 1 1 d . . .
C17 C 0.8656(6) -0.3027(5) 0.3773(4) 0.102(2) Uani 1 1 d . . .
H17A H 0.9251 -0.2582 0.3656 0.122 Uiso 1 1 calc R . .
C18 C 0.9145(6) -0.4157(5) 0.4091(4) 0.097(2) Uani 1 1 d . . .
H18A H 1.0054 -0.4444 0.4200 0.117 Uiso 1 1 calc R . .
C19 C 0.6694(5) -0.1288(4) 0.3327(3) 0.0597(13) Uani 1 1 d . . .
C20 C 0.7301(5) -0.0443(4) 0.3424(3) 0.0632(14) Uani 1 1 d . . .
H20A H 0.8065 -0.0667 0.3670 0.076 Uiso 1 1 calc R . .
C21 C 0.6756(5) 0.0724(4) 0.3151(2) 0.0580(13) Uani 1 1 d . . .
C22 C 0.5618(5) 0.1070(4) 0.2761(2) 0.0577(13) Uani 1 1 d . . .
C23 C 0.5025(5) 0.0226(4) 0.2670(3) 0.0634(14) Uani 1 1 d . . .
H23A H 0.4259 0.0440 0.2427 0.076 Uiso 1 1 calc R . .
C24 C 0.5586(5) -0.0929(4) 0.2947(3) 0.0640(14) Uani 1 1 d . . .
H24A H 0.5198 -0.1479 0.2871 0.077 Uiso 1 1 calc R . .
C25 C 0.5289(5) 0.2325(4) 0.2531(3) 0.0568(13) Uani 1 1 d . . .
C26 C 0.6253(5) 0.2738(4) 0.2754(3) 0.0590(13) Uani 1 1 d . . .
C27 C 0.7214(5) 0.1776(4) 0.3212(3) 0.0620(14) Uani 1 1 d . . .
C28 C 0.8746(5) 0.1599(5) 0.3029(3) 0.0741(16) Uani 1 1 d . . .
H28A H 0.8927 0.2316 0.3062 0.089 Uiso 1 1 calc R . .
H28B H 0.9259 0.1001 0.3357 0.089 Uiso 1 1 calc R . .
C29 C 0.9311(6) 0.1266(6) 0.2367(4) 0.103(2) Uani 1 1 d . . .
H29A H 0.8876 0.1901 0.2036 0.124 Uiso 1 1 calc R . .
H29B H 0.9053 0.0594 0.2313 0.124 Uiso 1 1 calc R . .
C30 C 1.0865(6) 0.0977(7) 0.2232(4) 0.126(3) Uani 1 1 d . . .
H30A H 1.1123 0.0774 0.1796 0.189 Uiso 1 1 calc R . .
H30B H 1.1314 0.0332 0.2546 0.189 Uiso 1 1 calc R . .
H30C H 1.1136 0.1642 0.2268 0.189 Uiso 1 1 calc R . .
C31 C 0.6883(6) 0.2073(5) 0.3935(3) 0.0787(16) Uani 1 1 d . . .
H31A H 0.7468 0.1440 0.4221 0.094 Uiso 1 1 calc R . .
H31B H 0.7131 0.2766 0.3951 0.094 Uiso 1 1 calc R . .
C32 C 0.5454(8) 0.2268(7) 0.4207(4) 0.116(2) Uani 1 1 d . . .
H32A H 0.4912 0.3036 0.4015 0.139 Uiso 1 1 calc R . .
H32B H 0.5109 0.1706 0.4066 0.139 Uiso 1 1 calc R . .
C33 C 0.5215(15) 0.2190(13) 0.4913(7) 0.242(6) Uani 1 1 d U . .
H33A H 0.4245 0.2403 0.5030 0.362 Uiso 1 1 calc R . .
H33B H 0.5595 0.2710 0.5067 0.362 Uiso 1 1 calc R . .
H33C H 0.5646 0.1406 0.5112 0.362 Uiso 1 1 calc R . .
C34 C 0.6218(5) 0.3898(4) 0.2561(3) 0.0643(14) Uani 1 1 d . . .
H34A H 0.6870 0.4168 0.2699 0.077 Uiso 1 1 calc R . .
C35 C 0.5197(5) 0.4659(4) 0.2158(3) 0.0598(13) Uani 1 1 d . . .
C36 C 0.4235(5) 0.4227(4) 0.1962(3) 0.0672(14) Uani 1 1 d . . .
H36A H 0.3535 0.4732 0.1711 0.081 Uiso 1 1 calc R . .
C37 C 0.4289(5) 0.3059(4) 0.2130(3) 0.0634(14) Uani 1 1 d . . .
H37A H 0.3664 0.2781 0.1975 0.076 Uiso 1 1 calc R . .
C38 C 0.5180(5) 0.5890(4) 0.1920(2) 0.0607(13) Uani 1 1 d . . .
C39 C 0.6379(5) 0.6154(4) 0.1647(3) 0.0748(16) Uani 1 1 d . . .
H39A H 0.7208 0.5555 0.1639 0.090 Uiso 1 1 calc R . .
C40 C 0.6364(5) 0.7267(4) 0.1393(3) 0.0746(16) Uani 1 1 d . . .
H40A H 0.7182 0.7403 0.1220 0.089 Uiso 1 1 calc R . .
C41 C 0.5164(5) 0.8197(4) 0.1388(2) 0.0591(13) Uani 1 1 d . . .
C42 C 0.3953(5) 0.7965(5) 0.1671(3) 0.0683(14) Uani 1 1 d . . .
H42A H 0.3138 0.8573 0.1700 0.082 Uiso 1 1 calc R . .
C43 C 0.3973(5) 0.6818(4) 0.1910(3) 0.0665(14) Uani 1 1 d . . .
H43A H 0.3151 0.6673 0.2067 0.080 Uiso 1 1 calc R . .
C44 C 0.5025(5) 0.9440(4) 0.1106(3) 0.0598(13) Uani 1 1 d . . .
C45 C 0.5413(5) 1.1108(4) 0.0750(3) 0.0606(13) Uani 1 1 d . . .
C46 C 0.7557(5) 0.9409(4) 0.0959(3) 0.0582(13) Uani 1 1 d . . .
C47 C 0.8213(6) 0.9095(4) 0.1531(3) 0.0755(16) Uani 1 1 d . . .
H47 H 0.7711 0.9232 0.1930 0.091 Uiso 1 1 calc R . .
C48 C 0.9608(7) 0.8579(5) 0.1517(4) 0.099(2) Uani 1 1 d . . .
H48A H 1.0051 0.8355 0.1906 0.119 Uiso 1 1 calc R . .
C49 C 1.0347(7) 0.8393(6) 0.0924(5) 0.112(3) Uani 1 1 d . . .
H49A H 1.1296 0.8062 0.0912 0.135 Uiso 1 1 calc R . .
C50 C 0.9693(7) 0.8691(6) 0.0353(5) 0.107(2) Uani 1 1 d . . .
H50A H 1.0195 0.8546 -0.0045 0.128 Uiso 1 1 calc R . .
C51 C 0.8293(6) 0.9207(5) 0.0367(3) 0.0846(17) Uani 1 1 d . . .
H51A H 0.7846 0.9417 -0.0022 0.102 Uiso 1 1 calc R . .
C52 C 0.6088(5) 1.2026(4) 0.0563(3) 0.0628(14) Uani 1 1 d . . .
C53 C 0.7035(6) 1.2158(4) 0.0918(3) 0.0723(15) Uani 1 1 d . . .
H53A H 0.7349 1.1607 0.1280 0.087 Uiso 1 1 calc R . .
C54 C 0.7551(6) 1.3103(5) 0.0751(3) 0.0862(18) Uani 1 1 d . . .
H54A H 0.8181 1.3194 0.1007 0.103 Uiso 1 1 calc R . .
C55 C 0.7114(8) 1.3889(6) 0.0208(4) 0.106(2) Uani 1 1 d . . .
H55A H 0.7456 1.4518 0.0097 0.127 Uiso 1 1 calc R . .
C56 C 0.6202(9) 1.3785(5) -0.0175(3) 0.104(2) Uani 1 1 d . . .
H56A H 0.5957 1.4315 -0.0553 0.124 Uiso 1 1 calc R . .
C57 C 0.5629(6) 1.2882(5) 0.0000(3) 0.0835(17) Uani 1 1 d . . .
H57 H 0.4958 1.2832 -0.0245 0.100 Uiso 1 1 calc R . .
C58 C 0.1678(13) 0.3357(10) 0.0317(7) 0.184(5) Uani 1 1 d . . .
H58A H 0.0818 0.3194 0.0379 0.277 Uiso 1 1 calc R . .
H58B H 0.2391 0.2693 0.0184 0.277 Uiso 1 1 calc R . .
H58C H 0.1618 0.4018 -0.0016 0.277 Uiso 1 1 calc R . .
O1 O 0.1953(15) 0.3575(8) 0.0854(7) 0.265(6) Uani 1 1 d . . .
H1 H 0.2032 0.3001 0.1135 0.397 Uiso 1 1 calc R . .

loop_
_atom_site_aniso_label
_atom_site_aniso_U_11
_atom_site_aniso_U_22
_atom_site_aniso_U_33
_atom_site_aniso_U_23
_atom_site_aniso_U_13
_atom_site_aniso_U_12
N1 0.055(3) 0.051(3) 0.093(3) -0.003(2) -0.011(2) -0.012(2)
N2 0.053(3) 0.055(3) 0.073(3) -0.010(2) -0.008(2) -0.019(2)
N3 0.071(3) 0.051(3) 0.114(4) -0.010(3) -0.017(3) -0.014(2)
N4 0.054(3) 0.059(3) 0.115(4) -0.009(3) -0.019(2) -0.014(2)
C1 0.050(3) 0.057(3) 0.114(5) -0.012(3) -0.016(3) -0.018(3)
C2 0.071(4) 0.068(4) 0.107(5) -0.013(4) -0.010(4) -0.016(3)
C3 0.077(4) 0.105(5) 0.109(6) -0.018(5) 0.004(4) -0.031(4)
C4 0.080(4) 0.099(5) 0.098(5) 0.005(4) -0.006(4) -0.037(4)
C5 0.080(4) 0.081(4) 0.108(5) 0.005(4) -0.028(4) -0.036(4)
C6 0.065(3) 0.061(4) 0.091(4) -0.011(3) -0.012(3) -0.030(3)
C7 0.078(4) 0.055(3) 0.085(4) -0.004(3) -0.020(3) -0.025(3)
C8 0.071(4) 0.062(4) 0.095(5) -0.007(3) -0.017(3) -0.014(3)
C9 0.066(4) 0.063(4) 0.157(7) -0.020(4) -0.030(5) -0.001(3)
C10 0.066(4) 0.096(5) 0.110(5) -0.029(4) -0.005(3) -0.012(4)
C11 0.072(4) 0.070(4) 0.099(5) -0.009(3) -0.004(3) -0.021(3)
C12 0.056(3) 0.061(3) 0.091(4) -0.015(3) -0.013(3) -0.018(3)
C13 0.059(3) 0.044(3) 0.105(4) -0.011(3) -0.013(3) -0.018(3)
C14 0.096(5) 0.071(4) 0.172(8) 0.002(4) -0.031(5) -0.034(4)
C15 0.072(4) 0.060(4) 0.181(7) 0.007(4) -0.054(4) -0.018(3)
C16 0.057(3) 0.054(3) 0.095(4) -0.009(3) -0.009(3) -0.020(3)
C17 0.079(4) 0.059(4) 0.174(7) 0.013(4) -0.043(4) -0.034(3)
C18 0.081(4) 0.066(4) 0.147(6) 0.002(4) -0.046(4) -0.021(3)
C19 0.055(3) 0.045(3) 0.077(4) 0.001(3) -0.013(3) -0.015(2)
C20 0.051(3) 0.060(3) 0.082(4) -0.009(3) -0.012(3) -0.020(2)
C21 0.050(3) 0.052(3) 0.072(4) -0.003(3) -0.009(3) -0.017(2)
C22 0.050(3) 0.057(3) 0.067(3) -0.003(3) -0.010(3) -0.019(2)
C23 0.045(3) 0.061(3) 0.087(4) -0.007(3) -0.009(3) -0.021(2)
C24 0.059(3) 0.055(3) 0.082(4) -0.006(3) -0.015(3) -0.022(3)
C25 0.042(3) 0.055(3) 0.075(4) -0.010(3) -0.010(2) -0.015(2)
C26 0.047(3) 0.057(3) 0.076(4) -0.019(3) -0.004(3) -0.015(2)
C27 0.047(3) 0.053(3) 0.085(4) 0.001(3) -0.023(3) -0.012(2)
C28 0.056(3) 0.068(3) 0.100(5) -0.006(3) -0.011(3) -0.022(3)
C29 0.083(5) 0.121(5) 0.117(6) -0.029(5) -0.010(4) -0.040(4)
C30 0.065(4) 0.157(7) 0.146(7) -0.037(5) 0.017(4) -0.022(4)
C31 0.081(4) 0.069(4) 0.083(4) -0.009(3) -0.027(3) -0.013(3)
C32 0.117(6) 0.137(6) 0.082(5) -0.021(5) 0.010(4) -0.028(5)
C33 0.220(9) 0.284(10) 0.204(9) -0.020(8) 0.003(7) -0.069(7)
C34 0.058(3) 0.057(3) 0.082(4) -0.014(3) -0.006(3) -0.021(3)
C35 0.047(3) 0.054(3) 0.079(4) -0.003(3) -0.006(3) -0.019(2)
C36 0.055(3) 0.062(3) 0.081(4) 0.005(3) -0.011(3) -0.019(3)
C37 0.044(3) 0.064(3) 0.085(4) -0.010(3) -0.011(3) -0.019(2)
C38 0.052(3) 0.063(3) 0.065(3) -0.007(3) -0.009(2) -0.014(3)
C39 0.054(3) 0.052(3) 0.116(5) -0.003(3) -0.014(3) -0.014(2)
C40 0.043(3) 0.061(3) 0.119(5) -0.008(3) -0.010(3) -0.015(3)
C41 0.057(3) 0.055(3) 0.068(3) -0.011(3) -0.010(3) -0.019(2)
C42 0.052(3) 0.070(3) 0.083(4) -0.009(3) -0.010(3) -0.019(3)
C43 0.051(3) 0.069(4) 0.081(4) -0.009(3) -0.004(3) -0.023(3)
C44 0.056(3) 0.049(3) 0.077(4) -0.015(3) -0.004(3) -0.016(3)
C45 0.053(3) 0.046(3) 0.075(4) -0.012(3) 0.000(3) -0.006(2)
C46 0.051(3) 0.045(3) 0.079(4) -0.005(3) -0.007(3) -0.015(2)
C47 0.067(4) 0.067(3) 0.089(5) -0.012(3) -0.007(3) -0.014(3)
C48 0.064(4) 0.085(4) 0.141(7) -0.018(4) -0.020(4) -0.008(3)
C49 0.053(4) 0.107(5) 0.169(9) -0.022(6) 0.007(5) -0.016(4)
C50 0.067(5) 0.113(5) 0.132(7) -0.031(5) 0.019(5) -0.020(4)
C51 0.074(4) 0.077(4) 0.096(5) -0.021(3) 0.009(4) -0.016(3)
C52 0.064(3) 0.051(3) 0.069(4) -0.010(3) -0.005(3) -0.010(3)
C53 0.074(4) 0.064(3) 0.080(4) -0.002(3) -0.015(3) -0.025(3)
C54 0.091(4) 0.073(4) 0.104(5) -0.002(4) -0.019(4) -0.040(3)
C55 0.127(6) 0.082(5) 0.119(6) -0.018(5) 0.026(5) -0.058(4)
C56 0.163(7) 0.069(4) 0.079(5) 0.004(4) -0.007(5) -0.045(5)
C57 0.106(5) 0.069(4) 0.076(4) -0.011(3) -0.008(3) -0.026(3)
C58 0.172(10) 0.148(9) 0.219(14) -0.051(9) -0.054(10) -0.003(7)
O1 0.303(12) 0.184(8) 0.272(13) -0.050(8) -0.115(12) 0.016(8)

loop_
_atom_type_symbol
_atom_type_description
_atom_type_scat_dispersion_real
_atom_type_scat_dispersion_imag
_atom_type_scat_source
C C 0.0033 0.0016 'International Tables Vol C Tables 4.2.6.8 and 6.1.1.4'
H H 0.0000 0.0000 'International Tables Vol C Tables 4.2.6.8 and 6.1.1.4'
N N 0.0061 0.0033 'International Tables Vol C Tables 4.2.6.8 and 6.1.1.4'
O O 0.0106 0.0060 'International Tables Vol C Tables 4.2.6.8 and 6.1.1.4'

loop_
_geom_angle_atom_site_label_1
_geom_angle_atom_site_label_2
_geom_angle_atom_site_label_3
_geom_angle
_geom_angle_site_symmetry_1
_geom_angle_site_symmetry_3
_geom_angle_publ_flag
C12 N1 C13 128.1(5) . . ?
C12 N1 C1 108.8(4) . . ?
C13 N1 C1 123.1(4) . . ?
C45 N2 C44 104.3(4) . . ?
C45 N2 C46 125.4(4) . . ?
C44 N2 C46 129.7(4) . . ?
C45 N3 N4 108.6(4) . . ?
C44 N4 N3 107.2(4) . . ?
C2 C1 N1 129.7(5) . . ?
C2 C1 C6 122.9(6) . . ?
N1 C1 C6 107.3(5) . . ?
C1 C2 C3 117.8(6) . . ?
C1 C2 H2A 121.1 . . ?
C3 C2 H2A 121.1 . . ?
C2 C3 C4 120.7(6) . . ?
C2 C3 H3A 119.6 . . ?
C4 C3 H3A 119.6 . . ?
C5 C4 C3 120.2(6) . . ?
C5 C4 H4A 119.9 . . ?
C3 C4 H4A 119.9 . . ?
C4 C5 C6 121.2(6) . . ?
C4 C5 H5A 119.4 . . ?
C6 C5 H5A 119.4 . . ?
C5 C6 C1 117.2(6) . . ?
C5 C6 C7 134.6(5) . . ?
C1 C6 C7 107.9(5) . . ?
C8 C7 C12 118.4(5) . . ?
C8 C7 C6 135.1(5) . . ?
C12 C7 C6 106.5(5) . . ?
C9 C8 C7 120.2(5) . . ?
C9 C8 H8A 119.9 . . ?
C7 C8 H8A 119.9 . . ?
C8 C9 C10 120.0(6) . . ?
C8 C9 H9A 120.0 . . ?
C10 C9 H9A 120.0 . . ?
C9 C10 C11 123.2(6) . . ?
C9 C10 H10A 118.4 . . ?
C11 C10 H10A 118.4 . . ?
C10 C11 C12 116.7(5) . . ?
C10 C11 H11A 121.6 . . ?
C12 C11 H11A 121.6 . . ?
N1 C12 C11 129.1(5) . . ?
N1 C12 C7 109.4(5) . . ?
C11 C12 C7 121.4(5) . . ?
C18 C13 C14 117.6(5) . . ?
C18 C13 N1 121.6(5) . . ?
C14 C13 N1 120.7(4) . . ?
C15 C14 C13 120.2(5) . . ?
C15 C14 H14A 119.9 . . ?
C13 C14 H14A 119.9 . . ?
C16 C15 C14 122.1(6) . . ?
C16 C15 H15A 118.9 . . ?
C14 C15 H15A 118.9 . . ?
C15 C16 C17 116.7(5) . . ?
C15 C16 C19 121.1(5) . . ?
C17 C16 C19 122.1(4) . . ?
C18 C17 C16 121.0(5) . . ?
C18 C17 H17A 119.5 . . ?
C16 C17 H17A 119.5 . . ?
C13 C18 C17 121.9(6) . . ?
C13 C18 H18A 119.1 . . ?
C17 C18 H18A 119.1 . . ?
C24 C19 C20 118.1(4) . . ?
C24 C19 C16 121.5(4) . . ?
C20 C19 C16 120.4(5) . . ?
C21 C20 C19 120.4(5) . . ?
C21 C20 H20A 119.8 . . ?
C19 C20 H20A 119.8 . . ?
C20 C21 C22 120.2(4) . . ?
C20 C21 C27 129.0(4) . . ?
C22 C21 C27 110.8(4) . . ?
C23 C22 C21 118.8(4) . . ?
C23 C22 C25 132.8(5) . . ?
C21 C22 C25 108.4(4) . . ?
C24 C23 C22 119.9(5) . . ?
C24 C23 H23A 120.1 . . ?
C22 C23 H23A 120.1 . . ?
C19 C24 C23 122.5(4) . . ?
C19 C24 H24A 118.7 . . ?
C23 C24 H24A 118.7 . . ?
C37 C25 C26 120.7(4) . . ?
C37 C25 C22 130.4(4) . . ?
C26 C25 C22 108.8(4) . . ?
C34 C26 C25 119.9(4) . . ?
C34 C26 C27 129.2(4) . . ?
C25 C26 C27 110.9(4) . . ?
C28 C27 C26 114.4(4) . . ?
C28 C27 C21 113.9(4) . . ?
C26 C27 C21 100.8(4) . . ?
C28 C27 C31 108.2(4) . . ?
C26 C27 C31 109.1(4) . . ?
C21 C27 C31 110.2(4) . . ?
C29 C28 C27 117.8(5) . . ?
C29 C28 H28A 107.9 . . ?
C27 C28 H28A 107.9 . . ?
C29 C28 H28B 107.9 . . ?
C27 C28 H28B 107.9 . . ?
H28A C28 H28B 107.2 . . ?
C28 C29 C30 116.0(6) . . ?
C28 C29 H29A 108.3 . . ?
C30 C29 H29A 108.3 . . ?
C28 C29 H29B 108.3 . . ?
C30 C29 H29B 108.3 . . ?
H29A C29 H29B 107.4 . . ?
C29 C30 H30A 109.5 . . ?
C29 C30 H30B 109.5 . . ?
H30A C30 H30B 109.5 . . ?
C29 C30 H30C 109.5 . . ?
H30A C30 H30C 109.5 . . ?
H30B C30 H30C 109.5 . . ?
C32 C31 C27 116.7(5) . . ?
C32 C31 H31A 108.1 . . ?
C27 C31 H31A 108.1 . . ?
C32 C31 H31B 108.1 . . ?
C27 C31 H31B 108.1 . . ?
H31A C31 H31B 107.3 . . ?
C33 C32 C31 116.9(8) . . ?
C33 C32 H32A 108.1 . . ?
C31 C32 H32A 108.1 . . ?
C33 C32 H32B 108.1 . . ?
C31 C32 H32B 108.1 . . ?
H32A C32 H32B 107.3 . . ?
C32 C33 H33A 109.5 . . ?
C32 C33 H33B 109.5 . . ?
H33A C33 H33B 109.5 . . ?
C32 C33 H33C 109.5 . . ?
H33A C33 H33C 109.5 . . ?
H33B C33 H33C 109.5 . . ?
C26 C34 C35 120.0(5) . . ?
C26 C34 H34A 120.0 . . ?
C35 C34 H34A 120.0 . . ?
C36 C35 C34 118.5(4) . . ?
C36 C35 C38 120.5(4) . . ?
C34 C35 C38 120.9(4) . . ?
C35 C36 C37 122.0(5) . . ?
C35 C36 H36A 119.0 . . ?
C37 C36 H36A 119.0 . . ?
C25 C37 C36 118.8(5) . . ?
C25 C37 H37A 120.6 . . ?
C36 C37 H37A 120.6 . . ?
C43 C38 C39 116.3(4) . . ?
C43 C38 C35 122.2(4) . . ?
C39 C38 C35 121.3(4) . . ?
C40 C39 C38 122.0(5) . . ?
C40 C39 H39A 119.0 . . ?
C38 C39 H39A 119.0 . . ?
C39 C40 C41 121.9(4) . . ?
C39 C40 H40A 119.1 . . ?
C41 C40 H40A 119.1 . . ?
C40 C41 C42 117.5(4) . . ?
C40 C41 C44 126.2(4) . . ?
C42 C41 C44 116.3(4) . . ?
C43 C42 C41 120.1(5) . . ?
C43 C42 H42A 120.0 . . ?
C41 C42 H42A 120.0 . . ?
C38 C43 C42 122.1(4) . . ?
C38 C43 H43A 118.9 . . ?
C42 C43 H43A 118.9 . . ?
N4 C44 N2 110.3(4) . . ?
N4 C44 C41 122.8(4) . . ?
N2 C44 C41 126.8(4) . . ?
N3 C45 N2 109.7(4) . . ?
N3 C45 C52 125.3(4) . . ?
N2 C45 C52 125.0(5) . . ?
C47 C46 C51 120.3(5) . . ?
C47 C46 N2 120.3(5) . . ?
C51 C46 N2 119.4(5) . . ?
C46 C47 C48 120.2(6) . . ?
C46 C47 H47 119.9 . . ?
C48 C47 H47 119.9 . . ?
C47 C48 C49 119.6(7) . . ?
C47 C48 H48A 120.2 . . ?
C49 C48 H48A 120.2 . . ?
C50 C49 C48 120.3(7) . . ?
C50 C49 H49A 119.8 . . ?
C48 C49 H49A 119.8 . . ?
C49 C50 C51 120.1(7) . . ?
C49 C50 H50A 120.0 . . ?
C51 C50 H50A 120.0 . . ?
C50 C51 C46 119.5(7) . . ?
C50 C51 H51A 120.2 . . ?
C46 C51 H51A 120.2 . . ?
C53 C52 C57 118.2(5) . . ?
C53 C52 C45 123.9(5) . . ?
C57 C52 C45 117.7(5) . . ?
C52 C53 C54 121.6(6) . . ?
C52 C53 H53A 119.2 . . ?
C54 C53 H53A 119.2 . . ?
C55 C54 C53 118.8(6) . . ?
C55 C54 H54A 120.6 . . ?
C53 C54 H54A 120.6 . . ?
C56 C55 C54 122.2(6) . . ?
C56 C55 H55A 118.9 . . ?
C54 C55 H55A 118.9 . . ?
C55 C56 C57 119.8(6) . . ?
C55 C56 H56A 120.1 . . ?
C57 C56 H56A 120.1 . . ?
C56 C57 C52 119.3(6) . . ?
C56 C57 H57 120.4 . . ?
C52 C57 H57 120.4 . . ?
O1 C58 H58A 109.5 . . ?
O1 C58 H58B 109.5 . . ?
H58A C58 H58B 109.5 . . ?
O1 C58 H58C 109.5 . . ?
H58A C58 H58C 109.5 . . ?
H58B C58 H58C 109.5 . . ?
C58 O1 H1 109.5 . . ?

loop_
_geom_bond_atom_site_label_1
_geom_bond_atom_site_label_2
_geom_bond_distance
_geom_bond_site_symmetry_2
_geom_bond_publ_flag
N1 C12 1.397(6) . ?
N1 C13 1.421(6) . ?
N1 C1 1.426(7) . ?
N2 C45 1.383(6) . ?
N2 C44 1.396(5) . ?
N2 C46 1.455(6) . ?
N3 C45 1.305(6) . ?
N3 N4 1.393(5) . ?
N4 C44 1.303(6) . ?
C1 C2 1.373(8) . ?
C1 C6 1.441(7) . ?
C2 C3 1.403(8) . ?
C2 H2A 0.9300 . ?
C3 C4 1.415(9) . ?
C3 H3A 0.9300 . ?
C4 C5 1.375(9) . ?
C4 H4A 0.9300 . ?
C5 C6 1.396(8) . ?
C5 H5A 0.9300 . ?
C6 C7 1.444(8) . ?
C7 C8 1.405(8) . ?
C7 C12 1.434(7) . ?
C8 C9 1.376(8) . ?
C8 H8A 0.9300 . ?
C9 C10 1.384(8) . ?
C9 H9A 0.9300 . ?
C10 C11 1.392(8) . ?
C10 H10A 0.9300 . ?
C11 C12 1.400(8) . ?
C11 H11A 0.9300 . ?
C13 C18 1.361(7) . ?
C13 C14 1.406(8) . ?
C14 C15 1.392(8) . ?
C14 H14A 0.9300 . ?
C15 C16 1.369(7) . ?
C15 H15A 0.9300 . ?
C16 C17 1.403(7) . ?
C16 C19 1.504(7) . ?
C17 C18 1.385(7) . ?
C17 H17A 0.9300 . ?
C18 H18A 0.9300 . ?
C19 C24 1.376(7) . ?
C19 C20 1.424(6) . ?
C20 C21 1.399(6) . ?
C20 H20A 0.9300 . ?
C21 C22 1.415(6) . ?
C21 C27 1.538(6) . ?
C22 C23 1.408(6) . ?
C22 C25 1.468(6) . ?
C23 C24 1.391(6) . ?
C23 H23A 0.9300 . ?
C24 H24A 0.9300 . ?
C25 C37 1.383(6) . ?
C25 C26 1.406(6) . ?
C26 C34 1.398(6) . ?
C26 C27 1.535(7) . ?
C27 C28 1.533(7) . ?
C27 C31 1.572(7) . ?
C28 C29 1.492(8) . ?
C28 H28A 0.9700 . ?
C28 H28B 0.9700 . ?
C29 C30 1.527(8) . ?
C29 H29A 0.9700 . ?
C29 H29B 0.9700 . ?
C30 H30A 0.9600 . ?
C30 H30B 0.9600 . ?
C30 H30C 0.9600 . ?
C31 C32 1.471(9) . ?
C31 H31A 0.9700 . ?
C31 H31B 0.9700 . ?
C32 C33 1.442(14) . ?
C32 H32A 0.9700 . ?
C32 H32B 0.9700 . ?
C33 H33A 0.9600 . ?
C33 H33B 0.9600 . ?
C33 H33C 0.9600 . ?
C34 C35 1.408(7) . ?
C34 H34A 0.9300 . ?
C35 C36 1.394(7) . ?
C35 C38 1.498(6) . ?
C36 C37 1.397(6) . ?
C36 H36A 0.9300 . ?
C37 H37A 0.9300 . ?
C38 C43 1.389(6) . ?
C38 C39 1.407(6) . ?
C39 C40 1.370(6) . ?
C39 H39A 0.9300 . ?
C40 C41 1.385(6) . ?
C40 H40A 0.9300 . ?
C41 C42 1.406(6) . ?
C41 C44 1.501(6) . ?
C42 C43 1.401(6) . ?
C42 H42A 0.9300 . ?
C43 H43A 0.9300 . ?
C45 C52 1.480(7) . ?
C46 C47 1.370(7) . ?
C46 C51 1.376(7) . ?
C47 C48 1.371(8) . ?
C47 H47 0.9300 . ?
C48 C49 1.376(10) . ?
C48 H48A 0.9300 . ?
C49 C50 1.368(10) . ?
C49 H49A 0.9300 . ?
C50 C51 1.376(8) . ?
C50 H50A 0.9300 . ?
C51 H51A 0.9300 . ?
C52 C53 1.355(7) . ?
C52 C57 1.439(7) . ?
C53 C54 1.399(7) . ?
C53 H53A 0.9300 . ?
C54 C55 1.365(9) . ?
C54 H54A 0.9300 . ?
C55 C56 1.350(10) . ?
C55 H55A 0.9300 . ?
C56 C57 1.390(8) . ?
C56 H56A 0.9300 . ?
C57 H57 0.9300 . ?
C58 O1 1.270(12) . ?
C58 H58A 0.9600 . ?
C58 H58B 0.9600 . ?
C58 H58C 0.9600 . ?
O1 H1 0.8200 . ?
